data_4085508
loop_
_publ_author_name
'Hern\'an-G\'omez, Alberto'
'Herd, Emma'
'Uzelac, Marina'
'Cadenbach, Thomas'
'Kennedy, Alan R.'
'Borilovic, Ivana'
'Arom\?\'i, Guillem'
'Hevia, Eva'

_publ_section_title
;
 Zincate-Mediated Arylation Reactions of Acridine: Pre- and Postarylation
 Structural Insights
;
_journal_issue 11
_journal_name_full Organometallics
_journal_page_first 2614
_journal_paper_doi 10.1021/om501251q
_journal_volume 34
_journal_year 2015
_chemical_formula_sum 'C25 H19 N Zn'
_chemical_formula_weight 398.78
_chemical_name_systematic
;
 ?
;
_space_group_IT_number 14
_symmetry_cell_setting monoclinic
_symmetry_space_group_name_Hall '-P 2ybc'
_symmetry_space_group_name_H-M 'P 1 21/c 1'
_atom_sites_solution_hydrogens geom
_atom_sites_solution_primary direct
_atom_sites_solution_secondary difmap
_audit_creation_method SHELXL-97
_cell_angle_alpha 90.00
_cell_angle_beta 92.602(3)
_cell_angle_gamma 90.00
_cell_formula_units_Z 4
_cell_length_a 15.3642(4)
_cell_length_b 10.9499(2)
_cell_length_c 11.3094(3)
_cell_measurement_reflns_used 8308
_cell_measurement_temperature 123(2)
_cell_measurement_theta_max 29.3835
_cell_measurement_theta_min 3.2351
_cell_volume 1900.69(8)
_computing_structure_refinement 'SHELXL-97 (Sheldrick, 2008)'
_diffrn_ambient_temperature 123(2)
_diffrn_measured_fraction_theta_full 0.998
_diffrn_measured_fraction_theta_max 0.898
_diffrn_measurement_device_type 'Oxford Diffraction Xcalibur E'
_diffrn_measurement_method 'omega scans'
_diffrn_radiation_monochromator graphite
_diffrn_radiation_source 'fine-focus sealed tube'
_diffrn_radiation_type MoK\a
_diffrn_radiation_wavelength 0.71073
_diffrn_reflns_av_R_equivalents 0.0183
_diffrn_reflns_av_sigmaI/netI 0.0205
_diffrn_reflns_limit_h_max 20
_diffrn_reflns_limit_h_min -18
_diffrn_reflns_limit_k_max 14
_diffrn_reflns_limit_k_min -14
_diffrn_reflns_limit_l_max 15
_diffrn_reflns_limit_l_min -15
_diffrn_reflns_number 13723
_diffrn_reflns_theta_full 27.00
_diffrn_reflns_theta_max 29.45
_diffrn_reflns_theta_min 3.24
_exptl_absorpt_coefficient_mu 1.300
_exptl_absorpt_correction_T_max 1.00000
_exptl_absorpt_correction_T_min 0.86682
_exptl_absorpt_correction_type multi-scan
_exptl_absorpt_process_details
;
CrysAlisPro, Oxford Diffraction Ltd.,
Version 1.171.34.40 (release 27-08-2010 CrysAlis171 .NET)
(compiled Aug 27 2010,11:50:40)
Empirical absorption correction using spherical harmonics,
 implemented in SCALE3 ABSPACK scaling algorithm.
;
_exptl_crystal_colour colourless
_exptl_crystal_density_diffrn 1.394
_exptl_crystal_density_method 'not measured'
_exptl_crystal_description 'cut needle'
_exptl_crystal_F_000 824
_exptl_crystal_size_max 0.25
_exptl_crystal_size_mid 0.25
_exptl_crystal_size_min 0.10
_refine_diff_density_max 0.357
_refine_diff_density_min -0.291
_refine_diff_density_rms 0.051
_refine_ls_extinction_method none
_refine_ls_goodness_of_fit_ref 1.061
_refine_ls_hydrogen_treatment constr
_refine_ls_matrix_type full
_refine_ls_number_parameters 251
_refine_ls_number_reflns 4715
_refine_ls_number_restraints 96
_refine_ls_restrained_S_all 1.051
_refine_ls_R_factor_all 0.0306
_refine_ls_R_factor_gt 0.0256
_refine_ls_shift/su_max 0.002
_refine_ls_shift/su_mean 0.000
_refine_ls_structure_factor_coef Fsqd
_refine_ls_weighting_details 'calc w=1/[\s^2^(Fo^2^)+(0.0318P)^2^+0.7880P] where P=(Fo^2^+2Fc^2^)/3'
_refine_ls_weighting_scheme calc
_refine_ls_wR_factor_gt 0.0657
_refine_ls_wR_factor_ref 0.0680
_reflns_number_gt 4216
_reflns_number_total 4715
_reflns_threshold_expression I>2\s(I)
_cod_data_source_file om501251q_si_002.cif
_cod_data_source_block e4
_cod_depositor_comments 'Adding full bibliography for 4085506--4085509.cif.'
_cod_original_sg_symbol_H-M P21/c
_cod_database_code 4085508

loop_
_symmetry_equiv_pos_as_xyz
'x, y, z'
'-x, y+1/2, -z+1/2'
'-x, -y, -z'
'x, -y-1/2, z-1/2'

loop_
_atom_site_label
_atom_site_type_symbol
_atom_site_fract_x
_atom_site_fract_y
_atom_site_fract_z
_atom_site_U_iso_or_equiv
_atom_site_adp_type
_atom_site_occupancy
_atom_site_symmetry_multiplicity
_atom_site_calc_flag
_atom_site_refinement_flags
_atom_site_disorder_assembly
_atom_site_disorder_group
Zn1 Zn 0.772402(11) 0.136013(13) 0.416497(14) 0.01887(6) Uani 1 1 d . . .
N1 N 0.76010(8) -0.04119(10) 0.33354(10) 0.0193(2) Uani 1 1 d . A .
C1 C 0.6868(7) 0.1334(15) 0.5376(14) 0.0199(6) Uani 0.550(16) 1 d PU A 1
C2 C 0.7140(7) 0.1177(18) 0.6584(16) 0.0211(7) Uani 0.550(16) 1 d PU A 1
H2 H 0.7745 0.1073 0.6763 0.025 Uiso 0.550(16) 1 calc PR A 1
C3 C 0.6587(10) 0.1165(16) 0.7522(11) 0.0259(6) Uani 0.550(16) 1 d PU A 1
H3 H 0.6819 0.1087 0.8311 0.031 Uiso 0.550(16) 1 calc PR A 1
C4 C 0.5692(9) 0.1266(11) 0.7302(8) 0.0313(13) Uani 0.550(16) 1 d PU A 1
H4 H 0.5306 0.1246 0.7934 0.038 Uiso 0.550(16) 1 calc PR A 1
C5 C 0.5379(6) 0.1394(10) 0.6147(9) 0.0346(13) Uani 0.550(16) 1 d PU A 1
H5 H 0.4769 0.1456 0.5980 0.042 Uiso 0.550(16) 1 calc PR A 1
C6 C 0.5950(8) 0.1435(10) 0.5220(9) 0.0297(14) Uani 0.550(16) 1 d PU A 1
H6 H 0.5709 0.1536 0.4438 0.036 Uiso 0.550(16) 1 calc PR A 1
C7 C 0.86420(9) 0.22867(12) 0.34085(12) 0.0177(3) Uani 1 1 d . A .
C8 C 0.88896(9) 0.34499(12) 0.38192(12) 0.0187(3) Uani 1 1 d . . .
H8A H 0.8673 0.3732 0.4544 0.022 Uiso 1 1 calc R A .
C9 C 0.94401(9) 0.42071(12) 0.32055(13) 0.0217(3) Uani 1 1 d . A .
H9A H 0.9587 0.4994 0.3507 0.026 Uiso 1 1 calc R . .
C10 C 0.97750(10) 0.38098(13) 0.21505(13) 0.0238(3) Uani 1 1 d . . .
H10A H 1.0146 0.4326 0.1723 0.029 Uiso 1 1 calc R A .
C11 C 0.95626(9) 0.26534(14) 0.17285(13) 0.0237(3) Uani 1 1 d . A .
H11A H 0.9797 0.2368 0.1016 0.028 Uiso 1 1 calc R . .
C12 C 0.90056(9) 0.19100(12) 0.23493(12) 0.0210(3) Uani 1 1 d . . .
H12A H 0.8867 0.1121 0.2046 0.025 Uiso 1 1 calc R A .
C13 C 0.79172(9) -0.13788(12) 0.39623(12) 0.0190(3) Uani 1 1 d . . .
C14 C 0.84824(10) -0.11732(13) 0.49791(13) 0.0236(3) Uani 1 1 d . A .
H14A H 0.8632 -0.0362 0.5208 0.028 Uiso 1 1 calc R . .
C15 C 0.88100(10) -0.21360(15) 0.56255(14) 0.0271(3) Uani 1 1 d . . .
H15A H 0.9190 -0.1990 0.6296 0.033 Uiso 1 1 calc R A .
C16 C 0.85863(10) -0.33543(15) 0.53024(15) 0.0297(3) Uani 1 1 d . A .
H16A H 0.8814 -0.4015 0.5765 0.036 Uiso 1 1 calc R . .
C17 C 0.80536(10) -0.35833(13) 0.43454(15) 0.0267(3) Uani 1 1 d . . .
H17A H 0.7911 -0.4403 0.4143 0.032 Uiso 1 1 calc R A .
C18 C 0.77017(9) -0.26067(12) 0.36329(13) 0.0209(3) Uani 1 1 d . A .
C19 C 0.71492(9) -0.28019(12) 0.26497(13) 0.0232(3) Uani 1 1 d . . .
H19A H 0.6990 -0.3611 0.2427 0.028 Uiso 1 1 calc R A .
C20 C 0.68263(9) -0.18145(13) 0.19862(12) 0.0207(3) Uani 1 1 d . A .
C21 C 0.62781(9) -0.19561(14) 0.09445(14) 0.0269(3) Uani 1 1 d . . .
H21A H 0.6106 -0.2751 0.0691 0.032 Uiso 1 1 calc R A .
C22 C 0.59979(10) -0.09653(16) 0.03085(14) 0.0293(3) Uani 1 1 d . A .
H22A H 0.5639 -0.1071 -0.0390 0.035 Uiso 1 1 calc R . .
C23 C 0.62415(10) 0.02235(15) 0.06879(13) 0.0275(3) Uani 1 1 d . . .
H23A H 0.6039 0.0909 0.0239 0.033 Uiso 1 1 calc R A .
C24 C 0.67591(10) 0.04068(13) 0.16808(13) 0.0240(3) Uani 1 1 d . A .
H24A H 0.6911 0.1214 0.1920 0.029 Uiso 1 1 calc R . .
C25 C 0.70743(9) -0.06110(12) 0.23643(12) 0.0193(3) Uani 1 1 d . . .
C1A C 0.6838(9) 0.1266(18) 0.5401(17) 0.0199(6) Uani 0.450(16) 1 d PGU A 2
C2A C 0.7119(8) 0.126(2) 0.659(2) 0.0211(7) Uani 0.450(16) 1 d PGU A 2
H2A H 0.7722 0.1328 0.6799 0.025 Uiso 0.450(16) 1 calc PR A 2
C3A C 0.6517(12) 0.1150(19) 0.7462(14) 0.0259(6) Uani 0.450(16) 1 d PGU A 2
H3A H 0.6709 0.1146 0.8272 0.031 Uiso 0.450(16) 1 calc PR A 2
C4A C 0.5634(11) 0.1049(13) 0.7151(10) 0.0313(13) Uani 0.450(16) 1 d PGU A 2
H4A H 0.5223 0.0975 0.7749 0.038 Uiso 0.450(16) 1 calc PR A 2
C5A C 0.5353(8) 0.1057(10) 0.5965(10) 0.0346(13) Uani 0.450(16) 1 d PGU A 2
H5A H 0.4750 0.0988 0.5753 0.042 Uiso 0.450(16) 1 calc PR A 2
C6A C 0.5955(10) 0.1165(12) 0.5090(10) 0.0297(14) Uani 0.450(16) 1 d PGU A 2
H6A H 0.5763 0.1170 0.4280 0.036 Uiso 0.450(16) 1 calc PR A 2

loop_
_atom_site_aniso_label
_atom_site_aniso_U_11
_atom_site_aniso_U_22
_atom_site_aniso_U_33
_atom_site_aniso_U_23
_atom_site_aniso_U_13
_atom_site_aniso_U_12
Zn1 0.02321(10) 0.01683(8) 0.01696(9) 0.00019(5) 0.00538(6) -0.00138(6)
N1 0.0236(6) 0.0163(5) 0.0184(5) 0.0000(4) 0.0054(5) -0.0002(4)
C1 0.0236(9) 0.0163(15) 0.0201(8) 0.0002(9) 0.0054(7) -0.0019(8)
C2 0.0228(8) 0.018(2) 0.0225(7) -0.0020(10) 0.0034(6) -0.0009(8)
C3 0.034(2) 0.0259(8) 0.0180(12) 0.0022(8) 0.0059(9) 0.0035(12)
C4 0.0306(17) 0.035(4) 0.029(2) 0.0034(18) 0.0150(17) 0.004(2)
C5 0.0209(10) 0.048(4) 0.035(3) 0.002(2) 0.0048(15) 0.003(2)
C6 0.0278(9) 0.040(4) 0.0211(19) 0.001(2) 0.0002(13) 0.002(2)
C7 0.0189(6) 0.0173(6) 0.0169(6) 0.0021(5) 0.0008(5) 0.0014(5)
C8 0.0212(7) 0.0191(6) 0.0158(6) 0.0001(5) 0.0012(5) 0.0031(5)
C9 0.0212(7) 0.0185(6) 0.0254(7) 0.0000(5) 0.0003(6) -0.0010(5)
C10 0.0203(7) 0.0267(7) 0.0249(7) 0.0055(5) 0.0053(6) -0.0015(5)
C11 0.0228(7) 0.0303(7) 0.0184(6) -0.0008(5) 0.0061(6) 0.0027(6)
C12 0.0225(7) 0.0199(6) 0.0206(7) -0.0024(5) 0.0022(5) 0.0012(5)
C13 0.0190(6) 0.0192(6) 0.0195(6) 0.0006(5) 0.0075(5) 0.0009(5)
C14 0.0243(7) 0.0246(7) 0.0223(7) 0.0001(5) 0.0050(6) 0.0011(5)
C15 0.0214(7) 0.0360(8) 0.0243(7) 0.0061(6) 0.0049(6) 0.0043(6)
C16 0.0223(7) 0.0293(7) 0.0382(9) 0.0133(6) 0.0091(7) 0.0073(6)
C17 0.0221(7) 0.0190(6) 0.0399(9) 0.0059(6) 0.0103(6) 0.0038(5)
C18 0.0197(7) 0.0180(6) 0.0258(7) 0.0020(5) 0.0099(6) 0.0013(5)
C19 0.0228(7) 0.0169(6) 0.0308(8) -0.0037(5) 0.0106(6) -0.0024(5)
C20 0.0192(6) 0.0224(6) 0.0212(7) -0.0035(5) 0.0070(5) -0.0022(5)
C21 0.0209(7) 0.0321(8) 0.0281(8) -0.0092(6) 0.0063(6) -0.0049(6)
C22 0.0212(7) 0.0458(9) 0.0212(7) -0.0047(6) 0.0024(6) 0.0014(7)
C23 0.0263(8) 0.0353(8) 0.0214(7) 0.0047(6) 0.0063(6) 0.0060(6)
C24 0.0285(8) 0.0218(7) 0.0221(7) 0.0017(5) 0.0057(6) 0.0027(6)
C25 0.0215(7) 0.0192(6) 0.0179(6) -0.0006(5) 0.0078(5) -0.0003(5)
C1A 0.0236(9) 0.0163(15) 0.0201(8) 0.0002(9) 0.0054(7) -0.0019(8)
C2A 0.0228(8) 0.018(2) 0.0225(7) -0.0020(10) 0.0034(6) -0.0009(8)
C3A 0.034(2) 0.0259(8) 0.0180(12) 0.0022(8) 0.0059(9) 0.0035(12)
C4A 0.0306(17) 0.035(4) 0.029(2) 0.0034(18) 0.0150(17) 0.004(2)
C5A 0.0209(10) 0.048(4) 0.035(3) 0.002(2) 0.0048(15) 0.003(2)
C6A 0.0278(9) 0.040(4) 0.0211(19) 0.001(2) 0.0002(13) 0.002(2)

loop_
_atom_type_symbol
_atom_type_description
_atom_type_scat_dispersion_real
_atom_type_scat_dispersion_imag
_atom_type_scat_source
C C 0.0033 0.0016 'International Tables Vol C Tables 4.2.6.8 and 6.1.1.4'
H H 0.0000 0.0000 'International Tables Vol C Tables 4.2.6.8 and 6.1.1.4'
N N 0.0061 0.0033 'International Tables Vol C Tables 4.2.6.8 and 6.1.1.4'
Zn Zn 0.2839 1.4301 'International Tables Vol C Tables 4.2.6.8 and 6.1.1.4'

loop_
_geom_angle_atom_site_label_1
_geom_angle_atom_site_label_2
_geom_angle_atom_site_label_3
_geom_angle
C1 Zn1 C7 146.9(5)
C1 Zn1 C1A 2.1(10)
C7 Zn1 C1A 149.0(5)
C1 Zn1 N1 104.1(5)
C7 Zn1 N1 108.97(5)
C1A Zn1 N1 102.0(5)
C25 N1 C13 119.15(12)
C25 N1 Zn1 122.35(9)
C13 N1 Zn1 116.97(9)
C6 C1 C2 112.1(4)
C6 C1 Zn1 127.8(9)
C2 C1 Zn1 120.0(9)
C3 C2 C1 124.9(3)
C3 C2 H2 117.6
C1 C2 H2 117.6
C4 C3 C2 119.8(3)
C4 C3 H3 120.1
C2 C3 H3 120.1
C5 C4 C3 118.5(3)
C5 C4 H4 120.7
C3 C4 H4 120.7
C4 C5 C6 120.6(3)
C4 C5 H5 119.7
C6 C5 H5 119.7
C5 C6 C1 124.0(3)
C5 C6 H6 118.0
C1 C6 H6 118.0
C8 C7 C12 115.85(12)
C8 C7 Zn1 120.94(10)
C12 C7 Zn1 122.70(10)
C9 C8 C7 122.53(12)
C9 C8 H8A 118.7
C7 C8 H8A 118.7
C10 C9 C8 119.89(13)
C10 C9 H9A 120.1
C8 C9 H9A 120.1
C11 C10 C9 119.37(13)
C11 C10 H10A 120.3
C9 C10 H10A 120.3
C10 C11 C12 120.01(13)
C10 C11 H11A 120.0
C12 C11 H11A 120.0
C11 C12 C7 122.31(13)
C11 C12 H12A 118.8
C7 C12 H12A 118.8
N1 C13 C14 119.34(12)
N1 C13 C18 121.75(13)
C14 C13 C18 118.91(12)
C15 C14 C13 120.36(14)
C15 C14 H14A 119.8
C13 C14 H14A 119.8
C14 C15 C16 120.53(15)
C14 C15 H15A 119.7
C16 C15 H15A 119.7
C17 C16 C15 120.73(14)
C17 C16 H16A 119.6
C15 C16 H16A 119.6
C16 C17 C18 120.83(14)
C16 C17 H17A 119.6
C18 C17 H17A 119.6
C19 C18 C13 118.72(13)
C19 C18 C17 122.64(13)
C13 C18 C17 118.63(14)
C18 C19 C20 120.18(13)
C18 C19 H19A 119.9
C20 C19 H19A 119.9
C19 C20 C21 122.88(13)
C19 C20 C25 118.00(13)
C21 C20 C25 119.10(13)
C22 C21 C20 120.73(14)
C22 C21 H21A 119.6
C20 C21 H21A 119.6
C21 C22 C23 120.00(14)
C21 C22 H22A 120.0
C23 C22 H22A 120.0
C24 C23 C22 121.48(14)
C24 C23 H23A 119.3
C22 C23 H23A 119.3
C23 C24 C25 120.16(14)
C23 C24 H24A 119.9
C25 C24 H24A 119.9
N1 C25 C24 119.31(12)
N1 C25 C20 122.17(12)
C24 C25 C20 118.52(13)
C2A C1A C6A 120.0
C2A C1A Zn1 118.9(10)
C6A C1A Zn1 121.0(10)
C3A C2A C1A 120.0
C3A C2A H2A 120.0
C1A C2A H2A 120.0
C2A C3A C4A 120.0
C2A C3A H3A 120.0
C4A C3A H3A 120.0
C5A C4A C3A 120.0
C5A C4A H4A 120.0
C3A C4A H4A 120.0
C6A C5A C4A 120.0
C6A C5A H5A 120.0
C4A C5A H5A 120.0
C5A C6A C1A 120.0
C5A C6A H6A 120.0
C1A C6A H6A 120.0

loop_
_geom_bond_atom_site_label_1
_geom_bond_atom_site_label_2
_geom_bond_distance
Zn1 C1 1.942(11)
Zn1 C7 1.9647(13)
Zn1 C1A 1.998(13)
Zn1 N1 2.1598(11)
N1 C25 1.3521(18)
N1 C13 1.3521(17)
C1 C6 1.417(5)
C1 C2 1.420(4)
C2 C3 1.389(4)
C2 H2 0.9500
C3 C4 1.389(5)
C3 H3 0.9500
C4 C5 1.379(5)
C4 H4 0.9500
C5 C6 1.398(5)
C5 H5 0.9500
C6 H6 0.9500
C7 C8 1.4025(18)
C7 C12 1.4064(18)
C8 C9 1.3919(19)
C8 H8A 0.9500
C9 C10 1.390(2)
C9 H9A 0.9500
C10 C11 1.387(2)
C10 H10A 0.9500
C11 C12 1.394(2)
C11 H11A 0.9500
C12 H12A 0.9500
C13 C14 1.427(2)
C13 C18 1.4301(18)
C14 C15 1.366(2)
C14 H14A 0.9500
C15 C16 1.421(2)
C15 H15A 0.9500
C16 C17 1.350(2)
C16 H16A 0.9500
C17 C18 1.430(2)
C17 H17A 0.9500
C18 C19 1.385(2)
C19 C20 1.394(2)
C19 H19A 0.9500
C20 C21 1.425(2)
C20 C25 1.4317(19)
C21 C22 1.361(2)
C21 H21A 0.9500
C22 C23 1.416(2)
C22 H22A 0.9500
C23 C24 1.361(2)
C23 H23A 0.9500
C24 C25 1.4284(19)
C24 H24A 0.9500
C1A C2A 1.3900
C1A C6A 1.3900
C2A C3A 1.3900
C2A H2A 0.9500
C3A C4A 1.3900
C3A H3A 0.9500
C4A C5A 1.3900
C4A H4A 0.9500
C5A C6A 1.3900
C5A H5A 0.9500
C6A H6A 0.9500

loop_
_geom_torsion_atom_site_label_1
_geom_torsion_atom_site_label_2
_geom_torsion_atom_site_label_3
_geom_torsion_atom_site_label_4
_geom_torsion
C1 Zn1 N1 C25 92.8(5)
C7 Zn1 N1 C25 -87.89(11)
C1A Zn1 N1 C25 93.2(6)
C1 Zn1 N1 C13 -72.9(5)
C7 Zn1 N1 C13 106.36(10)
C1A Zn1 N1 C13 -72.5(6)
C7 Zn1 C1 C6 106.4(10)
C1A Zn1 C1 C6 -86(28)
N1 Zn1 C1 C6 -74.8(10)
C7 Zn1 C1 C2 -74.8(10)
C1A Zn1 C1 C2 93(28)
N1 Zn1 C1 C2 104.0(6)
C6 C1 C2 C3 -2.1(4)
Zn1 C1 C2 C3 178.9(10)
C1 C2 C3 C4 2.5(4)
C2 C3 C4 C5 -0.9(5)
C3 C4 C5 C6 -0.7(6)
C4 C5 C6 C1 0.9(6)
C2 C1 C6 C5 0.4(5)
Zn1 C1 C6 C5 179.3(10)
C1 Zn1 C7 C8 2.1(9)
C1A Zn1 C7 C8 1.2(11)
N1 Zn1 C7 C8 -176.62(10)
C1 Zn1 C7 C12 -169.4(9)
C1A Zn1 C7 C12 -170.3(11)
N1 Zn1 C7 C12 11.85(13)
C12 C7 C8 C9 1.9(2)
Zn1 C7 C8 C9 -170.22(11)
C7 C8 C9 C10 -0.9(2)
C8 C9 C10 C11 -0.7(2)
C9 C10 C11 C12 1.2(2)
C10 C11 C12 C7 -0.1(2)
C8 C7 C12 C11 -1.4(2)
Zn1 C7 C12 C11 170.54(11)
C25 N1 C13 C14 179.19(12)
Zn1 N1 C13 C14 -14.59(16)
C25 N1 C13 C18 -0.7(2)
Zn1 N1 C13 C18 165.54(10)
N1 C13 C14 C15 -179.97(13)
C18 C13 C14 C15 -0.1(2)
C13 C14 C15 C16 -0.6(2)
C14 C15 C16 C17 0.6(2)
C15 C16 C17 C18 0.0(2)
N1 C13 C18 C19 -0.5(2)
C14 C13 C18 C19 179.65(13)
N1 C13 C18 C17 -179.38(13)
C14 C13 C18 C17 0.74(19)
C16 C17 C18 C19 -179.58(14)
C16 C17 C18 C13 -0.7(2)
C13 C18 C19 C20 1.2(2)
C17 C18 C19 C20 -179.91(13)
C18 C19 C20 C21 177.95(13)
C18 C19 C20 C25 -0.84(19)
C19 C20 C21 C22 -178.23(13)
C25 C20 C21 C22 0.5(2)
C20 C21 C22 C23 -0.8(2)
C21 C22 C23 C24 0.4(2)
C22 C23 C24 C25 0.3(2)
C13 N1 C25 C24 -178.24(12)
Zn1 N1 C25 C24 16.31(17)
C13 N1 C25 C20 1.10(19)
Zn1 N1 C25 C20 -164.35(9)
C23 C24 C25 N1 178.77(13)
C23 C24 C25 C20 -0.6(2)
C19 C20 C25 N1 -0.35(19)
C21 C20 C25 N1 -179.18(12)
C19 C20 C25 C24 179.00(13)
C21 C20 C25 C24 0.17(19)
C1 Zn1 C1A C2A -79(28)
C7 Zn1 C1A C2A -65.2(13)
N1 Zn1 C1A C2A 112.7(6)
C1 Zn1 C1A C6A 104(29)
C7 Zn1 C1A C6A 117.0(10)
N1 Zn1 C1A C6A -65.0(10)
C6A C1A C2A C3A 0.0
Zn1 C1A C2A C3A -177.7(11)
C1A C2A C3A C4A 0.0
C2A C3A C4A C5A 0.0
C3A C4A C5A C6A 0.0
C4A C5A C6A C1A 0.0
C2A C1A C6A C5A 0.0
Zn1 C1A C6A C5A 177.7(12)
